data_7218381
loop_
_publ_author_name
'Cai, Jianfeng'
'Lin, Yichao'
'Yu, Jiancan'
'Wu, Chuande'
'Chen, Liang'
'Cui, Yuanjing'
'Yang, Yu'
'Chen, Banglin'
'Qian, Guodong'

_publ_section_title
;
 A NbO type microporous metal--organic framework constructed from a
 naphthalene derived ligand for CH4and C2H2storage at room temperature
;
_journal_issue 90
_journal_name_full 'RSC Adv.'
_journal_page_first 49457
_journal_paper_doi 10.1039/C4RA07219G
_journal_volume 4
_journal_year 2014
_chemical_formula_moiety Cu2(C26H12O8)2H2O,2(C3H7NO),3(C2H3N),4(H2O)
_chemical_formula_sum 'C38 H47 Cu2 N5 O16'
_chemical_formula_weight 956.90
_chemical_name_systematic
; 
 ? 
;
_space_group_IT_number 166
_symmetry_cell_setting trigonal
_symmetry_space_group_name_Hall '-R 3 2"'
_symmetry_space_group_name_H-M 'R -3 m :H'
_atom_sites_solution_hydrogens geom
_atom_sites_solution_primary direct
_atom_sites_solution_secondary difmap
_audit_creation_method SHELXL-97
_cell_angle_alpha 90.00
_cell_angle_beta 90.00
_cell_angle_gamma 120.00
_cell_formula_units_Z 9
_cell_length_a 18.6843(7)
_cell_length_b 18.6843(7)
_cell_length_c 38.6052(12)
_cell_measurement_reflns_used 39425
_cell_measurement_temperature 293(2)
_cell_measurement_theta_max 25.34
_cell_measurement_theta_min 1.36
_cell_volume 11671.6(7)
_computing_cell_refinement 'Bruker SAINT'
_computing_data_collection 'Bruker APEX2'
_computing_data_reduction 'Bruker SAINT'
_computing_structure_refinement 'SHELXL-97 (Sheldrick, 1997)'
_computing_structure_solution 'SHELXS-97 (Sheldrick, 1990)'
_diffrn_ambient_temperature 293(2)
_diffrn_measured_fraction_theta_full 1.000
_diffrn_measured_fraction_theta_max 1.000
_diffrn_measurement_device_type 'Bruker APEX-II CCD'
_diffrn_measurement_method '\f and \w scans'
_diffrn_radiation_monochromator graphite
_diffrn_radiation_source 'fine-focus sealed tube'
_diffrn_radiation_type MoK\a
_diffrn_radiation_wavelength 0.71073
_diffrn_reflns_av_R_equivalents 0.0489
_diffrn_reflns_av_sigmaI/netI 0.0218
_diffrn_reflns_limit_h_max 22
_diffrn_reflns_limit_h_min -20
_diffrn_reflns_limit_k_max 22
_diffrn_reflns_limit_k_min -22
_diffrn_reflns_limit_l_max 46
_diffrn_reflns_limit_l_min -46
_diffrn_reflns_number 39425
_diffrn_reflns_theta_full 25.34
_diffrn_reflns_theta_max 25.34
_diffrn_reflns_theta_min 1.36
_exptl_absorpt_coefficient_mu 0.848
_exptl_absorpt_correction_T_max 0.800
_exptl_absorpt_correction_T_min 0.681
_exptl_absorpt_correction_type empirical
_exptl_absorpt_process_details sadabs
_exptl_crystal_colour blue
_exptl_crystal_density_diffrn 1.225
_exptl_crystal_density_method 'not measured'
_exptl_crystal_description block
_exptl_crystal_F_000 4266
_exptl_crystal_size_max 0.46
_exptl_crystal_size_mid 0.43
_exptl_crystal_size_min 0.26
_platon_squeeze_details
;
around 2.0 DMF, 3.0 MeCN and 4.0 H~2~O disordered lattice molecules were removed from the 
formula unit by the SQUEEZE process
;
_refine_diff_density_max 0.897
_refine_diff_density_min -0.381
_refine_diff_density_rms 0.075
_refine_ls_extinction_method none
_refine_ls_goodness_of_fit_ref 1.057
_refine_ls_hydrogen_treatment constr
_refine_ls_matrix_type full
_refine_ls_number_parameters 118
_refine_ls_number_reflns 2626
_refine_ls_number_restraints 0
_refine_ls_restrained_S_all 1.057
_refine_ls_R_factor_all 0.0586
_refine_ls_R_factor_gt 0.0466
_refine_ls_shift/su_max 0.000
_refine_ls_shift/su_mean 0.000
_refine_ls_structure_factor_coef Fsqd
_refine_ls_weighting_details 'calc w=1/[\s^2^(Fo^2^)+(0.0913P)^2^+15.6589P] where P=(Fo^2^+2Fc^2^)/3'
_refine_ls_weighting_scheme calc
_refine_ls_wR_factor_gt 0.1380
_refine_ls_wR_factor_ref 0.1450
_reflns_number_gt 2144
_reflns_number_total 2626
_reflns_threshold_expression >2sigma(I)
_cod_data_source_file c4ra07219g2.cif
_cod_data_source_block ZJU-7
_cod_original_sg_symbol_H-M R-3m
_cod_database_code 7218381

loop_
_symmetry_equiv_pos_as_xyz
'x, y, z'
'-y, x-y, z'
'-x+y, -x, z'
'y, x, -z'
'x-y, -y, -z'
'-x, -x+y, -z'
'x+2/3, y+1/3, z+1/3'
'-y+2/3, x-y+1/3, z+1/3'
'-x+y+2/3, -x+1/3, z+1/3'
'y+2/3, x+1/3, -z+1/3'
'x-y+2/3, -y+1/3, -z+1/3'
'-x+2/3, -x+y+1/3, -z+1/3'
'x+1/3, y+2/3, z+2/3'
'-y+1/3, x-y+2/3, z+2/3'
'-x+y+1/3, -x+2/3, z+2/3'
'y+1/3, x+2/3, -z+2/3'
'x-y+1/3, -y+2/3, -z+2/3'
'-x+1/3, -x+y+2/3, -z+2/3'
'-x, -y, -z'
'y, -x+y, -z'
'x-y, x, -z'
'-y, -x, z'
'-x+y, y, z'
'x, x-y, z'
'-x+2/3, -y+1/3, -z+1/3'
'y+2/3, -x+y+1/3, -z+1/3'
'x-y+2/3, x+1/3, -z+1/3'
'-y+2/3, -x+1/3, z+1/3'
'-x+y+2/3, y+1/3, z+1/3'
'x+2/3, x-y+1/3, z+1/3'
'-x+1/3, -y+2/3, -z+2/3'
'y+1/3, -x+y+2/3, -z+2/3'
'x-y+1/3, x+2/3, -z+2/3'
'-y+1/3, -x+2/3, z+2/3'
'-x+y+1/3, y+2/3, z+2/3'
'x+1/3, x-y+2/3, z+2/3'

loop_
_atom_site_label
_atom_site_type_symbol
_atom_site_fract_x
_atom_site_fract_y
_atom_site_fract_z
_atom_site_U_iso_or_equiv
_atom_site_adp_type
_atom_site_occupancy
_atom_site_symmetry_multiplicity
_atom_site_calc_flag
_atom_site_refinement_flags
Cu1 Cu 0.856781(13) 0.143219(13) 0.138424(11) 0.0348(2) Uani 1 2 d S
O1 O 0.96190(13) 0.18490(14) 0.16312(5) 0.0517(6) Uani 1 1 d .
O2 O 0.92264(14) 0.22492(16) 0.21064(6) 0.0564(6) Uani 1 1 d .
O3 O 0.89202(18) 0.10798(18) 0.09151(13) 0.120(2) Uani 1 2 d S
H3A H 0.8852 0.1148 0.0703 0.144 Uiso 1 2 d S
H3B H 0.9177 0.0823 0.0962 0.144 Uiso 1 2 d S
C1 C 0.9731(2) 0.2139(2) 0.19338(8) 0.0462(7) Uani 1 1 d .
C2 C 1.10996(15) 0.2199(3) 0.19394(11) 0.0487(10) Uani 1 2 d S
H2A H 1.1001 0.2001 0.1713 0.058 Uiso 1 2 calc SR
C3 C 1.0530(2) 0.2345(2) 0.21053(8) 0.0514(8) Uani 1 1 d .
C4 C 1.0680(2) 0.2645(3) 0.24441(10) 0.0724(12) Uani 1 1 d .
H4A H 1.0300 0.2748 0.2556 0.087 Uiso 1 1 calc R
C5 C 1.1395(2) 0.2790(5) 0.26151(15) 0.089(2) Uani 1 2 d S
C6 C 1.1535(3) 0.3071(6) 0.29884(18) 0.109(3) Uani 1 2 d S
C7 C 1.0974(5) 0.2521(7) 0.32573(18) 0.135(6) Uani 0.50 1 d PG
C8 C 1.0332(8) 0.1742(8) 0.3167(3) 0.164(16) Uani 0.25 1 d PG
H8A H 1.0214 0.1559 0.2929 0.196 Uiso 0.25 1 d P
C9 C 0.9834(9) 0.1197(7) 0.3424(4) 0.188(16) Uani 0.25 1 d PG
H9A H 0.9401 0.0599 0.3366 0.225 Uiso 0.50 2 d SP
C10 C 0.9979(11) 0.1432(8) 0.3770(4) 0.190(17) Uani 0.25 1 d PG
H10A H 0.9655 0.1028 0.3950 0.228 Uiso 0.25 1 d P
C11 C 1.0621(9) 0.2210(9) 0.38597(19) 0.128(10) Uani 0.25 1 d PG
H11A H 1.0721 0.2369 0.4098 0.154 Uiso 0.25 1 d P
C12 C 1.1119(5) 0.2755(6) 0.3603(2) 0.144(7) Uani 0.50 1 d PG

loop_
_atom_site_aniso_label
_atom_site_aniso_U_11
_atom_site_aniso_U_22
_atom_site_aniso_U_33
_atom_site_aniso_U_23
_atom_site_aniso_U_13
_atom_site_aniso_U_12
Cu1 0.0450(3) 0.0450(3) 0.0270(3) -0.00101(9) 0.00101(9) 0.0320(2)
O1 0.0471(13) 0.0732(15) 0.0432(12) -0.0112(11) -0.0081(10) 0.0364(11)
O2 0.0517(13) 0.0833(17) 0.0499(12) -0.0166(12) -0.0114(11) 0.0457(13)
O3 0.136(3) 0.136(3) 0.088(3) -0.0405(16) 0.0405(16) 0.068(4)
C1 0.0482(18) 0.0558(19) 0.0454(17) -0.0031(14) -0.0038(14) 0.0340(16)
C2 0.0493(18) 0.063(3) 0.038(2) -0.007(2) -0.0033(10) 0.0315(14)
C3 0.0481(18) 0.069(2) 0.0451(17) -0.0108(15) -0.0094(14) 0.0358(17)
C4 0.062(2) 0.121(4) 0.059(2) -0.035(2) -0.0159(18) 0.065(3)
C5 0.074(2) 0.164(7) 0.058(3) -0.054(4) -0.0268(19) 0.082(3)
C6 0.082(3) 0.218(9) 0.073(4) -0.081(6) -0.040(3) 0.109(5)
C7 0.083(7) 0.256(17) 0.085(7) -0.101(9) -0.037(6) 0.100(9)
C8 0.22(4) 0.31(5) 0.051(11) -0.01(2) 0.006(17) 0.20(4)
C9 0.22(3) 0.16(3) 0.21(3) -0.15(3) -0.11(3) 0.12(3)
C10 0.18(3) 0.18(3) 0.12(2) -0.03(2) 0.06(2) 0.02(2)
C11 0.14(2) 0.16(2) 0.080(13) -0.091(15) -0.022(13) 0.072(18)
C12 0.097(8) 0.287(19) 0.084(7) -0.097(10) -0.035(6) 0.124(11)

loop_
_atom_type_symbol
_atom_type_description
_atom_type_scat_dispersion_real
_atom_type_scat_dispersion_imag
_atom_type_scat_source
C C 0.0033 0.0016 'International Tables Vol C Tables 4.2.6.8 and 6.1.1.4'
H H 0.0000 0.0000 'International Tables Vol C Tables 4.2.6.8 and 6.1.1.4'
N N 0.0061 0.0033 'International Tables Vol C Tables 4.2.6.8 and 6.1.1.4'
Cu Cu 0.3201 1.2651 'International Tables Vol C Tables 4.2.6.8 and 6.1.1.4'
O O 0.0106 0.0060 'International Tables Vol C Tables 4.2.6.8 and 6.1.1.4'

loop_
_geom_angle_atom_site_label_1
_geom_angle_atom_site_label_2
_geom_angle_atom_site_label_3
_geom_angle
_geom_angle_site_symmetry_1
_geom_angle_site_symmetry_3
O1 Cu1 O1 88.78(14) . 22_665
O1 Cu1 O2 167.76(9) . 25_655
O1 Cu1 O2 89.75(11) 22_665 25_655
O1 Cu1 O2 89.75(11) . 10_545
O1 Cu1 O2 167.76(9) 22_665 10_545
O2 Cu1 O2 89.12(16) 25_655 10_545
O1 Cu1 O3 97.62(14) . .
O1 Cu1 O3 97.62(14) 22_665 .
O2 Cu1 O3 94.62(14) 25_655 .
O2 Cu1 O3 94.63(14) 10_545 .
O1 Cu1 Cu1 84.26(6) . 25_655
O1 Cu1 Cu1 84.26(6) 22_665 25_655
O2 Cu1 Cu1 83.50(6) 25_655 25_655
O2 Cu1 Cu1 83.50(6) 10_545 25_655
O3 Cu1 Cu1 177.36(18) . 25_655
C1 O1 Cu1 122.6(2) . .
C1 O2 Cu1 123.5(2) . 25_655
O2 C1 O1 126.0(3) . .
O2 C1 C3 117.3(3) . .
O1 C1 C3 116.7(3) . .
C3 C2 C3 120.7(4) . 23_755
C2 C3 C4 119.6(3) . .
C2 C3 C1 120.8(3) . .
C4 C3 C1 119.4(3) . .
C5 C4 C3 120.3(3) . .
C4 C5 C4 119.4(5) . 23_755
C4 C5 C6 120.3(2) . .
C4 C5 C6 120.3(2) 23_755 .
C7 C6 C7 42.7(8) . 23_755
C7 C6 C12 107.6(10) . 17
C7 C6 C12 122.7(7) 23_755 17
C7 C6 C12 122.7(7) . 31_755
C7 C6 C12 107.6(12) 23_755 31_755
C12 C6 C12 38(2) 17 31_755
C7 C6 C5 119.5(8) . .
C7 C6 C5 119.5(8) 23_755 .
C12 C6 C5 117.7(10) 17 .
C12 C6 C5 117.7(10) 31_755 .
C7 C7 C8 109.9(5) 23_755 .
C7 C7 C12 87.9(4) 23_755 .
C8 C7 C12 120.0 . .
C7 C7 C6 68.6(4) 23_755 .
C8 C7 C6 119.8(7) . .
C12 C7 C6 120.1(7) . .
C7 C7 C12 53.8(4) 23_755 23_755
C8 C7 C12 126.5 . 23_755
C12 C7 C12 34.1(5) . 23_755
C6 C7 C12 101.6(8) . 23_755
C7 C7 C8 40.3(3) 23_755 23_755
C8 C7 C8 69.6(5) . 23_755
C12 C7 C8 107.9(2) . 23_755
C6 C7 C8 88.8(9) . 23_755
C12 C7 C8 79.6(4) 23_755 23_755
C7 C8 C9 120.0 . .
C7 C8 C8 70.1 . 23_755
C9 C8 C8 107.6 . 23_755
C7 C8 C7 29.8(4) . 23_755
C9 C8 C7 120.3(3) . 23_755
C8 C8 C7 40.3(4) 23_755 23_755
C8 C9 C10 120.0 . .
C8 C9 C9 134.5 . 22_665
C10 C9 C9 104.8 . 22_665
C11 C10 C9 120.0 . .
C10 C11 C12 120.0 . .
C10 C11 C11 109.9 . 23_755
C12 C11 C11 72.4 . 23_755
C10 C11 C12 122.2 . 23_755
C12 C11 C12 28.7(4) . 23_755
C11 C11 C12 43.7(3) 23_755 23_755
C12 C12 C11 107.6 23_755 .
C12 C12 C7 92.1 23_755 .
C11 C12 C7 120.0 . .
C12 C12 C6 70.9(8) 23_755 31_755
C11 C12 C6 123.1(7) . 31_755
C7 C12 C6 116.9(7) . 31_755
C12 C12 C7 53.8(6) 23_755 23_755
C11 C12 C7 126.3(4) . 23_755
C7 C12 C7 38.3(6) . 23_755
C6 C12 C7 99.3(6) 31_755 23_755
C12 C12 C11 43.7(6) 23_755 23_755
C11 C12 C11 63.9(6) . 23_755
C7 C12 C11 113.4(3) . 23_755
C6 C12 C11 95.0(10) 31_755 23_755
C7 C12 C11 82.6(4) 23_755 23_755

loop_
_geom_bond_atom_site_label_1
_geom_bond_atom_site_label_2
_geom_bond_distance
_geom_bond_site_symmetry_2
Cu1 O1 1.960(2) .
Cu1 O1 1.960(2) 22_665
Cu1 O2 1.965(2) 25_655
Cu1 O2 1.965(2) 10_545
Cu1 O3 2.140(4) .
Cu1 Cu1 2.6569(8) 25_655
O1 C1 1.261(4) .
O2 C1 1.252(4) .
O2 Cu1 1.965(2) 25_655
C1 C3 1.498(4) .
C2 C3 1.380(4) .
C2 C3 1.380(4) 23_755
C3 C4 1.395(5) .
C4 C5 1.389(4) .
C5 C4 1.389(4) 23_755
C5 C6 1.511(8) .
C6 C7 1.468(13) .
C6 C7 1.468(13) 23_755
C6 C12 1.473(19) 17
C6 C12 1.473(18) 31_755
C7 C7 1.069(17) 23_755
C7 C8 1.3900 .
C7 C12 1.3900 .
C7 C12 1.722(10) 23_755
C7 C8 2.02(2) 23_755
C8 C9 1.3900 .
C8 C8 2.01(3) 23_755
C8 C7 2.021(14) 23_755
C9 C10 1.3900 .
C9 C9 1.93(2) 22_665
C10 C11 1.3900 .
C11 C12 1.3900 .
C11 C11 1.81(3) 23_755
C11 C12 1.918(12) 23_755
C12 C12 0.966(17) 23_755
C12 C6 1.473(12) 31_755
C12 C7 1.722(8) 23_755
C12 C11 1.92(2) 23_755

loop_
_platon_squeeze_void_nr
_platon_squeeze_void_average_x
_platon_squeeze_void_average_y
_platon_squeeze_void_average_z
_platon_squeeze_void_volume
_platon_squeeze_void_count_electrons
_platon_squeeze_void_content
1 -0.045 -0.030 -0.006 6221 1476 ' '
